data_1501654
loop_
_publ_author_name
'Wang, Shuao'
'Diwu, Juan'
'Simonetti, Antonio'
'Booth, Corwin H.'
'Albrecht-Schmitt, Thomas E'

_publ_section_title
;
 Interstitial incorporation of plutonium into a low-dimensional potassium
 borate.
;
_journal_issue 21
_journal_name_full 'Environmental science &amp; technology'
_journal_page_first 9457
_journal_page_last 9463
_journal_paper_doi 10.1021/es2028247
_journal_volume 45
_journal_year 2011
_chemical_formula_moiety K[B5O7(OH)2]H2O:Pu
_chemical_formula_sum 'B5 H4 K0.99 O10'
_chemical_formula_weight 256.60
_chemical_melting_point ?
_chemical_name_common 'Plutonium doped potassium borate'
_chemical_name_systematic
; 
 ? 
;
_space_group_IT_number 14
_symmetry_cell_setting monoclinic
_symmetry_space_group_name_Hall '-P 2ybc'
_symmetry_space_group_name_H-M 'P 1 21/c 1'
_atom_sites_solution_hydrogens geom
_atom_sites_solution_primary direct
_atom_sites_solution_secondary difmap
_audit_creation_method SHELXL-97
_cell_angle_alpha 90.00
_cell_angle_beta 97.4120(10)
_cell_angle_gamma 90.00
_cell_formula_units_Z 4
_cell_length_a 9.4619(12)
_cell_length_b 7.4691(10)
_cell_length_c 11.3740(15)
_cell_measurement_reflns_used 1826
_cell_measurement_temperature 100(2)
_cell_measurement_theta_max 27.49
_cell_measurement_theta_min 2.17
_cell_volume 797.11(18)
_computing_cell_refinement 'smart saint'
_computing_data_collection smart
_computing_data_reduction SAINT
_computing_molecular_graphics 'SHELXP-97 (Sheldrick, 1997)'
_computing_publication_material 'SHELXCIF-97 (Sheldrick, 2000)'
_computing_structure_refinement 'SHELXL-97 (Sheldrick, 1997)'
_computing_structure_solution 'SHELXS-97 (Sheldrick, 1990)'
_diffrn_ambient_temperature 100(2)
_diffrn_detector_area_resol_mean 0
_diffrn_measured_fraction_theta_full 0.994
_diffrn_measured_fraction_theta_max 0.994
_diffrn_measurement_device_type 'BRUKER apex II'
_diffrn_measurement_method '0.5 wide w/ exposures'
_diffrn_radiation_monochromator 'Quazar optics'
_diffrn_radiation_source 'Imus microfocused'
_diffrn_radiation_type MoK\a
_diffrn_radiation_wavelength 0.71073
_diffrn_reflns_av_R_equivalents 0.0373
_diffrn_reflns_av_sigmaI/netI 0.0295
_diffrn_reflns_limit_h_max 12
_diffrn_reflns_limit_h_min -12
_diffrn_reflns_limit_k_max 9
_diffrn_reflns_limit_k_min -9
_diffrn_reflns_limit_l_max 14
_diffrn_reflns_limit_l_min -14
_diffrn_reflns_number 8999
_diffrn_reflns_theta_full 27.49
_diffrn_reflns_theta_max 27.49
_diffrn_reflns_theta_min 2.17
_exptl_absorpt_coefficient_mu 0.700
_exptl_absorpt_correction_T_max 0.994
_exptl_absorpt_correction_T_min 0.942
_exptl_absorpt_correction_type numerical
_exptl_absorpt_process_details SHELTXPREP
_exptl_crystal_colour Yellow
_exptl_crystal_density_diffrn 2.138
_exptl_crystal_density_meas ?
_exptl_crystal_density_method 'not measured'
_exptl_crystal_description Tablet
_exptl_crystal_F_000 511
_exptl_crystal_size_max 0.085
_exptl_crystal_size_mid 0.076
_exptl_crystal_size_min 0.009
_refine_diff_density_max 0.853
_refine_diff_density_min -0.377
_refine_diff_density_rms 0.107
_refine_ls_extinction_method none
_refine_ls_goodness_of_fit_ref 1.141
_refine_ls_hydrogen_treatment mixed
_refine_ls_matrix_type full
_refine_ls_number_parameters 161
_refine_ls_number_reflns 1826
_refine_ls_number_restraints 0
_refine_ls_restrained_S_all 1.141
_refine_ls_R_factor_all 0.0495
_refine_ls_R_factor_gt 0.0423
_refine_ls_shift/su_max 0.000
_refine_ls_shift/su_mean 0.000
_refine_ls_structure_factor_coef Fsqd
_refine_ls_weighting_details 'calc w=1/[\s^2^(Fo^2^)+(0.0425P)^2^+2.2689P] where P=(Fo^2^+2Fc^2^)/3'
_refine_ls_weighting_scheme calc
_refine_ls_wR_factor_gt 0.1083
_refine_ls_wR_factor_ref 0.1127
_reflns_number_gt 1585
_reflns_number_total 1826
_reflns_threshold_expression >2sigma(I)
_cod_data_source_file es2028247_si_001.cif
_cod_data_source_block KBOPu
_cod_depositor_comments
;
The following automatic conversions were performed:

'_chemical_melting_point' value 'N/A' was changed to '?' - the value
is undefined or not given.

'_symmetry_cell_setting' value
'Monoclinic' changed to 'monoclinic' according to
/home/saulius/struct/CIF-dictionaries/cif_core.dic dictionary named
'cif_core.dic' version 2.4.1 from 2010-06-29.

Automatic conversion script
Id: cif_fix_values 1715 2011-07-08 13:25:40Z adriana 

The following automatic conversions were performed:

'_exptl_crystal_density_meas' value 'N/A' was changed to '?' - the
value is perceived as not measured.

Automatic conversion script
Id: cif_fix_values 3008 2015-01-20 13:52:24Z robertas 
;
_cod_original_sg_symbol_H-M P2(1)/c
_cod_database_code 1501654

loop_
_symmetry_equiv_pos_as_xyz
'x, y, z'
'-x, y+1/2, -z+1/2'
'-x, -y, -z'
'x, -y-1/2, z-1/2'

loop_
_atom_site_label
_atom_site_type_symbol
_atom_site_fract_x
_atom_site_fract_y
_atom_site_fract_z
_atom_site_U_iso_or_equiv
_atom_site_adp_type
_atom_site_occupancy
_atom_site_symmetry_multiplicity
_atom_site_calc_flag
_atom_site_refinement_flags
K1 K 0.67180(6) 0.06972(8) 0.73235(5) 0.01106(18) Uani 0.98 1 d P
B1 B 0.5677(3) -0.1916(4) 1.0672(3) 0.0084(6) Uani 1 1 d .
B2 B 0.8267(3) -0.3877(4) 0.9477(3) 0.0085(6) Uani 1 1 d .
B3 B 0.6319(3) 0.4078(4) 0.9263(3) 0.0084(6) Uani 1 1 d .
B4 B 0.7470(3) 0.0224(4) 1.0388(3) 0.0080(6) Uani 1 1 d .
B5 B 0.2976(3) 0.0492(4) 0.7554(3) 0.0082(6) Uani 1 1 d .
O1 O 0.9343(2) -0.3039(3) 1.01785(18) 0.0107(4) Uani 1 1 d .
O2 O 0.8112(2) -0.3629(3) 0.82893(17) 0.0092(4) Uani 1 1 d .
O3 O 0.5416(2) 0.1987(3) 0.48404(17) 0.0091(4) Uani 1 1 d .
O4 O 0.8165(2) 0.1073(3) 0.95756(18) 0.0097(4) Uani 1 1 d .
O5 O 0.6382(2) -0.0924(3) 0.99035(17) 0.0090(4) Uani 1 1 d .
O6 O 0.7757(2) 0.4509(3) 0.65764(17) 0.0087(4) Uani 1 1 d .
O7 O 0.6194(2) 0.4223(3) 0.80755(17) 0.0089(4) Uani 1 1 d .
O8 O 0.7337(2) -0.0012(3) 0.49998(17) 0.0087(4) Uani 1 1 d .
O9 O 0.3957(2) 0.1836(3) 0.81421(17) 0.0090(4) Uani 1 1 d .
O1W O 0.9416(2) -0.0899(3) 0.73637(18) 0.0120(4) Uani 1 1 d .
H1 H 0.914(4) -0.178(6) 0.774(3) 0.021(10) Uiso 1 1 d .
H2 H 0.939(5) -0.347(6) 1.099(4) 0.038(12) Uiso 1 1 d .
H3 H 1.023(5) -0.059(6) 0.769(4) 0.030(11) Uiso 1 1 d .
H4 H 0.891(5) 0.161(7) 0.983(4) 0.046(14) Uiso 1 1 d .

loop_
_atom_site_aniso_label
_atom_site_aniso_U_11
_atom_site_aniso_U_22
_atom_site_aniso_U_33
_atom_site_aniso_U_23
_atom_site_aniso_U_13
_atom_site_aniso_U_12
K1 0.0110(3) 0.0126(3) 0.0096(3) -0.0029(2) 0.0012(2) 0.0002(2)
B1 0.0082(13) 0.0062(13) 0.0109(14) -0.0015(11) 0.0020(11) 0.0015(11)
B2 0.0072(13) 0.0073(14) 0.0110(14) -0.0010(11) 0.0013(11) 0.0018(11)
B3 0.0068(13) 0.0070(14) 0.0113(14) -0.0009(11) 0.0010(11) 0.0037(11)
B4 0.0078(13) 0.0094(14) 0.0069(14) -0.0019(11) 0.0016(11) 0.0024(11)
B5 0.0096(14) 0.0082(14) 0.0068(14) 0.0006(11) 0.0020(11) 0.0011(11)
O1 0.0098(9) 0.0121(10) 0.0101(10) 0.0002(8) 0.0005(7) -0.0035(8)
O2 0.0087(9) 0.0104(9) 0.0084(9) -0.0009(7) 0.0011(7) -0.0016(7)
O3 0.0080(9) 0.0088(10) 0.0104(9) -0.0002(7) 0.0012(7) 0.0013(7)
O4 0.0078(9) 0.0128(10) 0.0087(9) 0.0017(8) 0.0012(7) -0.0019(8)
O5 0.0091(9) 0.0090(9) 0.0089(9) 0.0010(7) 0.0011(7) -0.0013(7)
O6 0.0093(9) 0.0101(10) 0.0068(9) -0.0002(7) 0.0010(7) 0.0014(7)
O7 0.0116(9) 0.0081(9) 0.0067(9) 0.0001(7) -0.0001(7) -0.0012(8)
O8 0.0087(9) 0.0091(9) 0.0082(9) -0.0008(7) 0.0006(7) 0.0019(7)
O9 0.0095(9) 0.0096(9) 0.0082(9) -0.0002(7) 0.0018(7) -0.0013(7)
O1W 0.0114(10) 0.0150(11) 0.0094(10) 0.0013(8) 0.0009(8) -0.0042(8)

loop_
_atom_type_symbol
_atom_type_description
_atom_type_scat_dispersion_real
_atom_type_scat_dispersion_imag
_atom_type_scat_source
B B 0.0013 0.0007 'International Tables Vol C Tables 4.2.6.8 and 6.1.1.4'
O O 0.0106 0.0060 'International Tables Vol C Tables 4.2.6.8 and 6.1.1.4'
K K 0.2009 0.2494 'International Tables Vol C Tables 4.2.6.8 and 6.1.1.4'
H H 0.0000 0.0000 'International Tables Vol C Tables 4.2.6.8 and 6.1.1.4'

loop_
_geom_angle_atom_site_label_1
_geom_angle_atom_site_label_2
_geom_angle_atom_site_label_3
_geom_angle
_geom_angle_site_symmetry_1
_geom_angle_site_symmetry_3
O4 K1 O1W 71.79(6) . .
O4 K1 O8 138.48(6) . .
O1W K1 O8 68.85(6) . .
O4 K1 O7 73.15(6) . .
O1W K1 O7 125.67(6) . .
O8 K1 O7 121.43(6) . .
O4 K1 O7 121.54(6) . 2_646
O1W K1 O7 132.27(6) . 2_646
O8 K1 O7 95.06(6) . 2_646
O7 K1 O7 101.38(4) . 2_646
O4 K1 O9 109.40(6) . 2_646
O1W K1 O9 76.49(6) . 2_646
O8 K1 O9 73.68(6) . 2_646
O7 K1 O9 155.46(6) . 2_646
O7 K1 O9 55.78(5) 2_646 2_646
O4 K1 O9 91.75(6) . .
O1W K1 O9 159.69(6) . .
O8 K1 O9 129.40(6) . .
O7 K1 O9 56.68(5) . .
O7 K1 O9 47.24(5) 2_646 .
O9 K1 O9 98.83(4) 2_646 .
O4 K1 O3 155.46(6) . .
O1W K1 O3 113.66(6) . .
O8 K1 O3 46.36(5) . .
O7 K1 O3 85.49(5) . .
O7 K1 O3 73.80(5) 2_646 .
O9 K1 O3 95.06(5) 2_646 .
O9 K1 O3 86.27(5) . .
O4 K1 O6 91.35(6) . .
O1W K1 O6 94.18(6) . .
O8 K1 O6 78.96(6) . .
O7 K1 O6 46.92(5) . .
O7 K1 O6 127.70(5) 2_646 .
O9 K1 O6 152.64(5) 2_646 .
O9 K1 O6 98.12(5) . .
O3 K1 O6 64.81(5) . .
O4 K1 O5 44.70(5) . .
O1W K1 O5 91.25(6) . .
O8 K1 O5 146.65(6) . .
O7 K1 O5 91.88(5) . .
O7 K1 O5 78.47(5) 2_646 .
O9 K1 O5 75.82(5) 2_646 .
O9 K1 O5 68.49(5) . .
O3 K1 O5 151.00(5) . .
O6 K1 O5 130.71(5) . .
O4 K1 B3 53.58(7) . .
O1W K1 B3 118.69(7) . .
O8 K1 B3 142.87(7) . .
O7 K1 B3 22.58(6) . .
O7 K1 B3 101.37(7) 2_646 .
O9 K1 B3 142.35(7) 2_646 .
O9 K1 B3 54.30(6) . .
O3 K1 B3 107.26(7) . .
O6 K1 B3 64.60(7) . .
O5 K1 B3 69.96(7) . .
O4 K1 B3 144.14(7) . 2_646
O1W K1 B3 124.00(7) . 2_646
O8 K1 B3 72.62(7) . 2_646
O7 K1 B3 108.73(7) . 2_646
O7 K1 B3 22.96(6) 2_646 2_646
O9 K1 B3 54.38(6) 2_646 2_646
O9 K1 B3 63.76(7) . 2_646
O3 K1 B3 54.34(6) . 2_646
O6 K1 B3 116.53(6) . 2_646
O5 K1 B3 99.96(6) . 2_646
B3 K1 B3 116.69(6) . 2_646
O9 B1 O5 121.7(3) 3_657 .
O9 B1 O3 121.9(3) 3_657 2_646
O5 B1 O3 116.4(2) . 2_646
O9 B1 K1 58.41(14) 3_657 4_556
O5 B1 K1 130.79(18) . 4_556
O3 B1 K1 83.75(16) 2_646 4_556
O9 B1 K1 56.47(13) 3_657 3_657
O5 B1 K1 132.24(18) . 3_657
O3 B1 K1 85.31(15) 2_646 3_657
K1 B1 K1 91.24(7) 4_556 3_657
O2 B2 O1 119.9(3) . .
O2 B2 O8 120.9(3) . 4_556
O1 B2 O8 119.2(3) . 4_556
O7 B3 O8 122.2(3) . 4_566
O7 B3 O3 122.7(3) . 4_566
O8 B3 O3 115.1(2) 4_566 4_566
O7 B3 K1 53.98(14) . .
O8 B3 K1 129.80(18) 4_566 .
O3 B3 K1 90.46(16) 4_566 .
O7 B3 K1 58.77(14) . 2_656
O8 B3 K1 128.02(18) 4_566 2_656
O3 B3 K1 85.77(15) 4_566 2_656
K1 B3 K1 94.39(8) . 2_656
O7 B3 K1 172.5(2) . 4_566
O8 B3 K1 52.23(13) 4_566 4_566
O3 B3 K1 63.04(14) 4_566 4_566
K1 B3 K1 132.95(9) . 4_566
K1 B3 K1 119.39(9) 2_656 4_566
O4 B4 O6 123.8(3) . 4_566
O4 B4 O5 114.5(2) . .
O6 B4 O5 121.7(3) 4_566 .
O4 B4 K1 47.64(14) . .
O6 B4 K1 165.7(2) 4_566 .
O5 B4 K1 67.83(14) . .
O2 B5 O9 109.9(2) 2_656 .
O2 B5 O7 110.1(2) 2_656 2_646
O9 B5 O7 108.4(2) . 2_646
O2 B5 O6 108.1(2) 2_656 2_646
O9 B5 O6 111.0(2) . 2_646
O7 B5 O6 109.4(2) 2_646 2_646
O2 B5 K1 123.28(17) 2_656 .
O9 B5 K1 55.41(12) . .
O7 B5 K1 53.08(12) 2_646 .
O6 B5 K1 128.62(17) 2_646 .
B2 O2 B5 124.6(2) . 2_646
B1 O3 B3 127.5(2) 2_656 4_565
B1 O3 K1 139.19(17) 2_656 .
B3 O3 K1 93.26(16) 4_565 .
B4 O4 K1 111.02(17) . .
B1 O5 B4 118.1(2) . .
B1 O5 K1 152.70(17) . .
B4 O5 K1 88.53(15) . .
B4 O6 B5 122.9(2) 4_565 2_656
B4 O6 K1 111.74(16) 4_565 .
B5 O6 K1 94.50(15) 2_656 .
B3 O7 B5 123.8(2) . 2_656
B3 O7 K1 103.44(17) . .
B5 O7 K1 109.04(15) 2_656 .
B3 O7 K1 98.27(16) . 2_656
B5 O7 K1 103.36(15) 2_656 2_656
K1 O7 K1 119.83(7) . 2_656
B3 O8 B2 118.0(2) 4_565 4
B3 O8 K1 105.07(16) 4_565 .
B2 O8 K1 136.56(17) 4 .
B1 O9 B5 123.5(2) 3_657 .
B1 O9 K1 98.95(16) 3_657 2_656
B5 O9 K1 118.11(15) . 2_656
B1 O9 K1 101.56(16) 3_657 .
B5 O9 K1 100.89(15) . .
K1 O9 K1 113.12(6) 2_656 .

loop_
_geom_bond_atom_site_label_1
_geom_bond_atom_site_label_2
_geom_bond_distance
_geom_bond_site_symmetry_2
K1 O4 2.758(2) .
K1 O1W 2.813(2) .
K1 O8 2.830(2) .
K1 O7 2.832(2) .
K1 O7 2.947(2) 2_646
K1 O9 2.987(2) 2_646
K1 O9 3.007(2) .
K1 O3 3.086(2) .
K1 O6 3.164(2) .
K1 O5 3.228(2) .
K1 B3 3.406(3) .
K1 B3 3.411(3) 2_646
B1 O9 1.349(4) 3_657
B1 O5 1.382(4) .
B1 O3 1.388(4) 2_646
B1 K1 3.463(3) 4_556
B1 K1 3.534(3) 3_657
B2 O2 1.353(4) .
B2 O1 1.362(4) .
B2 O8 1.397(4) 4_556
B3 O7 1.345(4) .
B3 O8 1.382(4) 4_566
B3 O3 1.392(4) 4_566
B3 K1 3.411(3) 2_656
B3 K1 3.457(3) 4_566
B4 O4 1.358(4) .
B4 O6 1.358(4) 4_566
B4 O5 1.398(4) .
B5 O2 1.468(3) 2_656
B5 O9 1.468(4) .
B5 O7 1.474(3) 2_646
B5 O6 1.475(3) 2_646
O2 B5 1.468(3) 2_646
O3 B1 1.387(4) 2_656
O3 B3 1.392(4) 4_565
O6 B4 1.358(4) 4_565
O6 B5 1.475(3) 2_656
O7 B5 1.474(3) 2_656
O7 K1 2.947(2) 2_656
O8 B3 1.382(4) 4_565
O8 B2 1.397(4) 4
O9 B1 1.350(4) 3_657
O9 K1 2.987(2) 2_656
